data_1502595
loop_
_publ_author_name
'Chun, Yu Sung'
'Lee, Jun Hee'
'Kim, Ju Hyun'
'Ko, Young Ok'
'Lee, Sang-gi'

_publ_section_title
;
 Tandem one-pot synthesis of polysubstituted pyridines using the Blaise
 reaction intermediate and 1,3-enynes.
;
_journal_issue 24
_journal_name_full 'Organic letters'
_journal_page_first 6390
_journal_page_last 6393
_journal_paper_doi 10.1021/ol202691b
_journal_volume 13
_journal_year 2011
_chemical_formula_sum 'C19 H21 N O2'
_chemical_formula_weight 295.37
_chemical_name_systematic
; 
 ? 
;
_space_group_IT_number 61
_symmetry_cell_setting orthorhombic
_symmetry_space_group_name_Hall '-P 2ac 2ab'
_symmetry_space_group_name_H-M 'P b c a'
_atom_sites_solution_hydrogens geom
_atom_sites_solution_primary direct
_atom_sites_solution_secondary difmap
_audit_creation_method SHELXL-97
_cell_angle_alpha 90.00
_cell_angle_beta 90.00
_cell_angle_gamma 90.00
_cell_formula_units_Z 8
_cell_length_a 7.8890(16)
_cell_length_b 17.297(4)
_cell_length_c 22.433(5)
_cell_measurement_reflns_used 5674
_cell_measurement_temperature 293(2)
_cell_measurement_theta_max 27.85
_cell_measurement_theta_min 2.36
_cell_volume 3061.1(12)
_computing_cell_refinement 'Bruker SMART'
_computing_data_collection 'Bruker SMART'
_computing_data_reduction 'Bruker SAINT'
_computing_molecular_graphics 'Bruker SHELXTL'
_computing_publication_material 'Bruker SHELXTL'
_computing_structure_refinement 'SHELXL-97 (Sheldrick, 1997)'
_computing_structure_solution 'SHELXS-97 (Sheldrick, 1990)'
_diffrn_ambient_temperature 293(2)
_diffrn_measured_fraction_theta_full 1.000
_diffrn_measured_fraction_theta_max 1.000
_diffrn_measurement_device_type 'CCD area detector'
_diffrn_measurement_method 'phi and omega scans'
_diffrn_radiation_monochromator graphite
_diffrn_radiation_source 'fine-focus sealed tube'
_diffrn_radiation_type MoK\a
_diffrn_radiation_wavelength 0.71073
_diffrn_reflns_av_R_equivalents 0.1139
_diffrn_reflns_av_sigmaI/netI 0.0605
_diffrn_reflns_limit_h_max 9
_diffrn_reflns_limit_h_min -9
_diffrn_reflns_limit_k_max 18
_diffrn_reflns_limit_k_min -21
_diffrn_reflns_limit_l_max 27
_diffrn_reflns_limit_l_min -18
_diffrn_reflns_number 15650
_diffrn_reflns_theta_full 25.99
_diffrn_reflns_theta_max 25.99
_diffrn_reflns_theta_min 1.82
_exptl_absorpt_coefficient_mu 0.083
_exptl_absorpt_correction_type none
_exptl_crystal_colour colorless
_exptl_crystal_density_diffrn 1.282
_exptl_crystal_density_method 'not measured'
_exptl_crystal_description block
_exptl_crystal_F_000 1264
_exptl_crystal_size_max 0.45
_exptl_crystal_size_mid 0.35
_exptl_crystal_size_min 0.30
_refine_diff_density_max 0.244
_refine_diff_density_min -0.216
_refine_diff_density_rms 0.046
_refine_ls_extinction_method none
_refine_ls_goodness_of_fit_ref 1.028
_refine_ls_hydrogen_treatment constr
_refine_ls_matrix_type full
_refine_ls_number_parameters 201
_refine_ls_number_reflns 3005
_refine_ls_number_restraints 0
_refine_ls_restrained_S_all 1.028
_refine_ls_R_factor_all 0.0498
_refine_ls_R_factor_gt 0.0393
_refine_ls_shift/su_max 0.000
_refine_ls_shift/su_mean 0.000
_refine_ls_structure_factor_coef Fsqd
_refine_ls_weighting_details 'calc w=1/[\s^2^(Fo^2^)+(0.0608P)^2^+0.0000P] where P=(Fo^2^+2Fc^2^)/3'
_refine_ls_weighting_scheme calc
_refine_ls_wR_factor_gt 0.1068
_refine_ls_wR_factor_ref 0.1103
_reflns_number_gt 2337
_reflns_number_total 3005
_reflns_threshold_expression >2sigma(I)
_cod_data_source_file ol202691b_si_003.cif
_cod_data_source_block ym165pbca
_cod_depositor_comments
;
The following automatic conversions were performed:

'_symmetry_cell_setting' value 'Orthorhombic' changed to
'orthorhombic' according to
/home/saulius/struct/CIF-dictionaries/cif_core.dic dictionary named
'cif_core.dic' version 2.4.1 from 2010-06-29.

Automatic conversion script
Id: cif_fix_values 1715 2011-07-08 13:25:40Z adriana 
;
_cod_original_cell_volume 3061.1(11)
_cod_original_sg_symbol_H-M Pbca
_cod_database_code 1502595

loop_
_symmetry_equiv_pos_as_xyz
'x, y, z'
'-x+1/2, -y, z+1/2'
'-x, y+1/2, -z+1/2'
'x+1/2, -y+1/2, -z'
'-x, -y, -z'
'x-1/2, y, -z-1/2'
'x, -y-1/2, z-1/2'
'-x-1/2, y-1/2, z'

loop_
_atom_site_label
_atom_site_type_symbol
_atom_site_fract_x
_atom_site_fract_y
_atom_site_fract_z
_atom_site_U_iso_or_equiv
_atom_site_adp_type
_atom_site_occupancy
_atom_site_symmetry_multiplicity
_atom_site_calc_flag
_atom_site_refinement_flags
N1 N 0.24215(13) 0.38927(5) 0.32545(4) 0.0236(3) Uani 1 1 d .
O1 O 0.09196(11) 0.13445(5) 0.35679(4) 0.0330(2) Uani 1 1 d .
O2 O 0.37047(10) 0.15184(4) 0.37223(4) 0.0276(2) Uani 1 1 d .
C1 C 0.23609(14) 0.32091(7) 0.35388(5) 0.0222(3) Uani 1 1 d .
C2 C 0.22475(15) 0.25095(6) 0.32235(5) 0.0223(3) Uani 1 1 d .
C3 C 0.22235(16) 0.25223(6) 0.25998(6) 0.0236(3) Uani 1 1 d .
C4 C 0.23190(15) 0.32378(6) 0.23081(5) 0.0238(3) Uani 1 1 d .
C5 C 0.23340(17) 0.32791(7) 0.16334(6) 0.0301(3) Uani 1 1 d .
H5A H 0.1223 0.3134 0.1485 0.036 Uiso 1 1 calc R
H5B H 0.3144 0.2905 0.1482 0.036 Uiso 1 1 calc R
C6 C 0.27877(18) 0.40762(8) 0.13897(6) 0.0336(3) Uani 1 1 d .
H6A H 0.4001 0.4156 0.1422 0.040 Uiso 1 1 calc R
H6B H 0.2482 0.4105 0.0971 0.040 Uiso 1 1 calc R
C7 C 0.18634(17) 0.47063(7) 0.17325(5) 0.0309(3) Uani 1 1 d .
H7A H 0.0650 0.4619 0.1712 0.037 Uiso 1 1 calc R
H7B H 0.2104 0.5206 0.1556 0.037 Uiso 1 1 calc R
C8 C 0.24397(17) 0.46997(7) 0.23795(6) 0.0294(3) Uani 1 1 d .
H8A H 0.3588 0.4898 0.2401 0.035 Uiso 1 1 calc R
H8B H 0.1718 0.5043 0.2608 0.035 Uiso 1 1 calc R
C9 C 0.23905(15) 0.39062(7) 0.26564(5) 0.0232(3) Uani 1 1 d .
C10 C 0.24396(15) 0.32580(6) 0.42017(5) 0.0227(3) Uani 1 1 d .
C11 C 0.34152(16) 0.38363(7) 0.44683(6) 0.0266(3) Uani 1 1 d .
H11 H 0.3997 0.4188 0.4230 0.032 Uiso 1 1 calc R
C12 C 0.35252(17) 0.38926(7) 0.50823(6) 0.0308(3) Uani 1 1 d .
H12 H 0.4180 0.4280 0.5254 0.037 Uiso 1 1 calc R
C13 C 0.26616(16) 0.33724(7) 0.54419(6) 0.0317(3) Uani 1 1 d .
H13 H 0.2750 0.3405 0.5855 0.038 Uiso 1 1 calc R
C14 C 0.16703(18) 0.28057(7) 0.51836(6) 0.0330(3) Uani 1 1 d .
H14 H 0.1080 0.2459 0.5423 0.040 Uiso 1 1 calc R
C15 C 0.15523(16) 0.27519(7) 0.45700(6) 0.0281(3) Uani 1 1 d .
H15 H 0.0870 0.2372 0.4401 0.034 Uiso 1 1 calc R
C16 C 0.21744(15) 0.17359(7) 0.35278(5) 0.0238(3) Uani 1 1 d .
C17 C 0.38167(17) 0.07529(7) 0.39993(6) 0.0329(3) Uani 1 1 d .
H17A H 0.4960 0.0555 0.3954 0.039 Uiso 1 1 calc R
H17B H 0.3052 0.0401 0.3797 0.039 Uiso 1 1 calc R
C18 C 0.33718(18) 0.07817(7) 0.46478(6) 0.0361(3) Uani 1 1 d .
H18A H 0.4096 0.1146 0.4846 0.054 Uiso 1 1 calc R
H18B H 0.3523 0.0279 0.4821 0.054 Uiso 1 1 calc R
H18C H 0.2212 0.0939 0.4692 0.054 Uiso 1 1 calc R
C19 C 0.21416(19) 0.17883(7) 0.22415(6) 0.0324(3) Uani 1 1 d .
H19A H 0.3208 0.1705 0.2045 0.049 Uiso 1 1 calc R
H19B H 0.1259 0.1830 0.1949 0.049 Uiso 1 1 calc R
H19C H 0.1906 0.1361 0.2502 0.049 Uiso 1 1 calc R

loop_
_atom_site_aniso_label
_atom_site_aniso_U_11
_atom_site_aniso_U_22
_atom_site_aniso_U_33
_atom_site_aniso_U_23
_atom_site_aniso_U_13
_atom_site_aniso_U_12
N1 0.0237(6) 0.0248(5) 0.0222(6) -0.0004(4) -0.0001(4) -0.0007(4)
O1 0.0305(6) 0.0319(5) 0.0365(6) 0.0038(4) -0.0029(4) -0.0069(4)
O2 0.0262(5) 0.0268(5) 0.0299(5) 0.0049(4) 0.0006(4) 0.0021(3)
C1 0.0176(6) 0.0270(7) 0.0219(6) -0.0002(5) -0.0002(5) 0.0007(4)
C2 0.0191(6) 0.0246(6) 0.0231(7) -0.0002(5) 0.0004(5) 0.0007(4)
C3 0.0197(7) 0.0266(6) 0.0245(7) -0.0024(5) -0.0007(5) 0.0009(5)
C4 0.0197(7) 0.0294(7) 0.0225(7) 0.0001(5) -0.0002(5) 0.0009(4)
C5 0.0342(8) 0.0350(7) 0.0210(7) -0.0010(6) -0.0012(5) 0.0014(5)
C6 0.0348(8) 0.0420(8) 0.0239(7) 0.0062(6) 0.0014(6) 0.0005(6)
C7 0.0320(7) 0.0333(7) 0.0272(7) 0.0075(6) -0.0013(6) -0.0003(5)
C8 0.0329(8) 0.0262(7) 0.0291(7) 0.0030(5) -0.0026(5) -0.0023(5)
C9 0.0190(7) 0.0281(7) 0.0225(7) 0.0003(5) -0.0011(5) -0.0010(4)
C10 0.0223(7) 0.0238(6) 0.0219(6) -0.0011(5) 0.0001(5) 0.0047(4)
C11 0.0267(7) 0.0291(6) 0.0240(7) 0.0003(5) -0.0002(5) 0.0006(5)
C12 0.0294(8) 0.0352(7) 0.0276(7) -0.0066(6) -0.0057(6) 0.0044(5)
C13 0.0342(8) 0.0425(7) 0.0185(6) -0.0008(6) -0.0012(6) 0.0119(6)
C14 0.0371(8) 0.0361(7) 0.0259(7) 0.0056(5) 0.0073(6) 0.0044(6)
C15 0.0281(8) 0.0297(7) 0.0264(7) -0.0001(5) 0.0040(6) 0.0000(5)
C16 0.0264(7) 0.0250(6) 0.0200(6) -0.0042(5) 0.0013(5) 0.0003(5)
C17 0.0352(8) 0.0247(6) 0.0388(8) 0.0054(6) -0.0002(6) 0.0053(5)
C18 0.0380(8) 0.0340(7) 0.0362(8) 0.0091(6) -0.0032(6) -0.0046(6)
C19 0.0427(9) 0.0291(7) 0.0253(7) -0.0034(5) -0.0011(6) 0.0013(5)

loop_
_atom_type_symbol
_atom_type_description
_atom_type_scat_dispersion_real
_atom_type_scat_dispersion_imag
_atom_type_scat_source
C C 0.0033 0.0016 'International Tables Vol C Tables 4.2.6.8 and 6.1.1.4'
H H 0.0000 0.0000 'International Tables Vol C Tables 4.2.6.8 and 6.1.1.4'
N N 0.0061 0.0033 'International Tables Vol C Tables 4.2.6.8 and 6.1.1.4'
O O 0.0106 0.0060 'International Tables Vol C Tables 4.2.6.8 and 6.1.1.4'

loop_
_geom_angle_atom_site_label_1
_geom_angle_atom_site_label_2
_geom_angle_atom_site_label_3
_geom_angle
C9 N1 C1 119.28(10)
C16 O2 C17 116.54(9)
N1 C1 C2 121.41(11)
N1 C1 C10 114.95(10)
C2 C1 C10 123.64(11)
C3 C2 C1 119.39(10)
C3 C2 C16 117.87(10)
C1 C2 C16 122.73(11)
C2 C3 C4 118.68(10)
C2 C3 C19 121.44(10)
C4 C3 C19 119.87(11)
C9 C4 C3 118.15(11)
C9 C4 C5 121.31(10)
C3 C4 C5 120.54(10)
C4 C5 C6 113.72(10)
C4 C5 H5A 108.8
C6 C5 H5A 108.8
C4 C5 H5B 108.8
C6 C5 H5B 108.8
H5A C5 H5B 107.7
C7 C6 C5 110.73(11)
C7 C6 H6A 109.5
C5 C6 H6A 109.5
C7 C6 H6B 109.5
C5 C6 H6B 109.5
H6A C6 H6B 108.1
C6 C7 C8 109.52(10)
C6 C7 H7A 109.8
C8 C7 H7A 109.8
C6 C7 H7B 109.8
C8 C7 H7B 109.8
H7A C7 H7B 108.2
C9 C8 C7 113.10(10)
C9 C8 H8A 109.0
C7 C8 H8A 109.0
C9 C8 H8B 109.0
C7 C8 H8B 109.0
H8A C8 H8B 107.8
N1 C9 C4 123.07(10)
N1 C9 C8 115.31(10)
C4 C9 C8 121.62(11)
C15 C10 C11 118.25(11)
C15 C10 C1 122.36(11)
C11 C10 C1 119.39(10)
C12 C11 C10 120.74(11)
C12 C11 H11 119.6
C10 C11 H11 119.6
C11 C12 C13 120.16(12)
C11 C12 H12 119.9
C13 C12 H12 119.9
C14 C13 C12 119.63(12)
C14 C13 H13 120.2
C12 C13 H13 120.2
C13 C14 C15 120.23(12)
C13 C14 H14 119.9
C15 C14 H14 119.9
C14 C15 C10 120.96(12)
C14 C15 H15 119.5
C10 C15 H15 119.5
O1 C16 O2 124.08(11)
O1 C16 C2 124.51(11)
O2 C16 C2 111.33(10)
O2 C17 C18 111.59(10)
O2 C17 H17A 109.3
C18 C17 H17A 109.3
O2 C17 H17B 109.3
C18 C17 H17B 109.3
H17A C17 H17B 108.0
C17 C18 H18A 109.5
C17 C18 H18B 109.5
H18A C18 H18B 109.5
C17 C18 H18C 109.5
H18A C18 H18C 109.5
H18B C18 H18C 109.5
C3 C19 H19A 109.5
C3 C19 H19B 109.5
H19A C19 H19B 109.5
C3 C19 H19C 109.5
H19A C19 H19C 109.5
H19B C19 H19C 109.5

loop_
_geom_bond_atom_site_label_1
_geom_bond_atom_site_label_2
_geom_bond_distance
N1 C9 1.3420(16)
N1 C1 1.3443(15)
O1 C16 1.2026(14)
O2 C16 1.3376(14)
O2 C17 1.4654(14)
C1 C2 1.4044(16)
C1 C10 1.4908(16)
C2 C3 1.3994(18)
C2 C16 1.5033(17)
C3 C4 1.4021(16)
C3 C19 1.5040(16)
C4 C9 1.3965(16)
C4 C5 1.5153(17)
C5 C6 1.5259(18)
C5 H5A 0.9700
C5 H5B 0.9700
C6 C7 1.5202(18)
C6 H6A 0.9700
C6 H6B 0.9700
C7 C8 1.5211(18)
C7 H7A 0.9700
C7 H7B 0.9700
C8 C9 1.5071(16)
C8 H8A 0.9700
C8 H8B 0.9700
C10 C15 1.3924(17)
C10 C11 1.3967(17)
C11 C12 1.3837(17)
C11 H11 0.9300
C12 C13 1.3872(18)
C12 H12 0.9300
C13 C14 1.3814(18)
C13 H13 0.9300
C14 C15 1.3827(18)
C14 H14 0.9300
C15 H15 0.9300
C17 C18 1.4973(18)
C17 H17A 0.9700
C17 H17B 0.9700
C18 H18A 0.9600
C18 H18B 0.9600
C18 H18C 0.9600
C19 H19A 0.9600
C19 H19B 0.9600
C19 H19C 0.9600

loop_
_geom_torsion_atom_site_label_1
_geom_torsion_atom_site_label_2
_geom_torsion_atom_site_label_3
_geom_torsion_atom_site_label_4
_geom_torsion
C9 N1 C1 C2 -0.69(16)
C9 N1 C1 C10 178.76(10)
N1 C1 C2 C3 1.01(17)
C10 C1 C2 C3 -178.39(10)
N1 C1 C2 C16 -179.90(10)
C10 C1 C2 C16 0.71(17)
C1 C2 C3 C4 0.18(16)
C16 C2 C3 C4 -178.96(11)
C1 C2 C3 C19 178.66(11)
C16 C2 C3 C19 -0.48(17)
C2 C3 C4 C9 -1.59(17)
C19 C3 C4 C9 179.90(11)
C2 C3 C4 C5 178.73(11)
C19 C3 C4 C5 0.23(17)
C9 C4 C5 C6 11.66(17)
C3 C4 C5 C6 -168.67(12)
C4 C5 C6 C7 -43.82(15)
C5 C6 C7 C8 63.25(14)
C6 C7 C8 C9 -49.50(14)
C1 N1 C9 C4 -0.84(17)
C1 N1 C9 C8 179.20(10)
C3 C4 C9 N1 2.00(17)
C5 C4 C9 N1 -178.33(11)
C3 C4 C9 C8 -178.05(11)
C5 C4 C9 C8 1.62(18)
C7 C8 C9 N1 -162.21(10)
C7 C8 C9 C4 17.83(17)
N1 C1 C10 C15 144.90(11)
C2 C1 C10 C15 -35.67(17)
N1 C1 C10 C11 -34.19(15)
C2 C1 C10 C11 145.24(12)
C15 C10 C11 C12 1.44(17)
C1 C10 C11 C12 -179.44(10)
C10 C11 C12 C13 -0.04(18)
C11 C12 C13 C14 -1.02(18)
C12 C13 C14 C15 0.65(19)
C13 C14 C15 C10 0.78(19)
C11 C10 C15 C14 -1.81(17)
C1 C10 C15 C14 179.10(11)
C17 O2 C16 O1 -0.03(17)
C17 O2 C16 C2 -176.83(10)
C3 C2 C16 O1 -74.69(15)
C1 C2 C16 O1 106.21(14)
C3 C2 C16 O2 102.10(12)
C1 C2 C16 O2 -77.01(14)
C16 O2 C17 C18 -85.27(13)
